data_2103167
loop_
_publ_author_name
'Marsh, Richard E.'
'Kapon, Moshe'
'Hu, Shengzhi'
'Herbstein, Frank H.'

_publ_section_title
;
 Some 60 new space-group corrections
;
_journal_issue 1
_journal_name_full 'Acta Crystallographica Section B'
_journal_page_first 62
_journal_page_last 77
_journal_paper_doi 10.1107/S0108768101017128
_journal_volume 58
_journal_year 2002
_chemical_formula_sum 'C38 H46 Cl2 N8 Ni2 O10'
_chemical_name_systematic {[(tpa)Ni(II)(?-OH)2Ni(II)(tpa)](ClO4)2].2MeOH}
_space_group_IT_number 15
_symmetry_cell_setting monoclinic
_symmetry_space_group_name_Hall '-C 2yc'
_symmetry_space_group_name_H-M 'C 1 2/c 1'
_cell_angle_alpha 90.02
_cell_angle_beta 116.33
_cell_angle_gamma 89.94
_cell_formula_units_Z 4
_cell_length_a 22.946
_cell_length_b 14.728
_cell_length_c 14.679
_cell_volume 4446.090
_cod_data_source_file bm0047.cif
_cod_data_source_block CSD_CIF_Table_6S
_cod_original_sg_symbol_H-M 'C2/c   '
_cod_original_formula_sum 'C38 H46 Ni2 Cl2 O10 N8'
_cod_database_code 2103167

loop_
_symmetry_equiv_pos_as_xyz
'x, y, z'
'-x, y, -z+1/2'
'x+1/2, y+1/2, z'
'-x+1/2, y+1/2, -z+1/2'
'-x, -y, -z'
'x, -y, z-1/2'
'-x+1/2, -y+1/2, -z'
'x+1/2, -y+1/2, z-1/2'

loop_
_atom_site_label
_atom_site_fract_x
_atom_site_fract_y
_atom_site_fract_z
Ni .2388 .2788 .0916
Cl1 .0 .7990 .25
Cl2 .0 .7301 .75
O1 .3061 .2029 .0663
O3 .1595 .5408 .3400
O7 -.0002 .6736 .6698
O9 -.0548 .7426 .1890
O11 .0162 .8556 .1846
O13 -.0572 .7865 .7106
N1 .1684 .3541 .1192
N2 .2801 .4105 .1123
N3 .2844 .2699 .2510
N4 .1727 .1734 .0848
C1 .1710 .4460 .0850
C2 .2400 .4754 .1132
C3 .2592 .5642 .1350
C4 .3212 .5888 .1555
C5 .3642 .5208 .1561
C6 .3402 .4341 .1343
C7 .1858 .3508 .2314
C8 .2505 .3105 .2953
C9 .2775 .3140 .4025
C10 .3362 .2788 .4596
C11 .3710 .2370 .4140
C12 .3430 .2355 .3084
C13 .1072 .3092 .0592
C14 .1148 .2088 .0735
C15 .0665 .1510 .0727
C16 .0785 .0590 .0856
C17 .1378 .0258 .0970
C18 .1828 .0842 .0964
C37 .0890 .5280 .2860

loop_
_atom_type_symbol
C
Ni
Cl
O
N
